data_7221868
loop_
_publ_author_name
'Prasad, Komal'
'Haldar, Ritesh'
'Maji, Tapas Kumar'

_publ_section_title
;
 Rational design of a pyrene based luminescent porous supramolecular
 framework: excimer emission and energy transfer
;
_journal_name_full 'RSC Adv.'
_journal_paper_doi 10.1039/C5RA14267A
_journal_year 2015
_chemical_formula_sum 'C40 H30 Cd O8'
_chemical_formula_weight 751.04
_chemical_name_systematic
;
 ?
;
_space_group_IT_number 15
_symmetry_cell_setting monoclinic
_symmetry_space_group_name_Hall '-C 2yc'
_symmetry_space_group_name_H-M 'C 1 2/c 1'
_atom_sites_solution_hydrogens geom
_atom_sites_solution_primary direct
_atom_sites_solution_secondary difmap
_audit_creation_method SHELXL-97
_audit_update_record
;
2014-02-19 deposited with the CCDC.
2015-08-24 downloaded from the CCDC.
;
_cell_angle_alpha 90.00
_cell_angle_beta 97.600(6)
_cell_angle_gamma 90.00
_cell_formula_units_Z 4
_cell_length_a 53.310(5)
_cell_length_b 5.4433(5)
_cell_length_c 11.0524(9)
_cell_measurement_temperature 293(2)
_cell_volume 3179.0(5)
_computing_cell_refinement SMART
_computing_data_collection 'SMART (Bruker,2000)'
_computing_data_reduction 'SAINT (Bruker,2000)'
_computing_molecular_graphics 'Mercury 1.4.1'
_computing_publication_material 'PLATON (Spek, 2003)'
_computing_structure_refinement 'SHELXL-97 (Sheldrick, 1997)'
_computing_structure_solution 'SIR-92 (Altomare et al. 1994)'
_diffrn_ambient_temperature 293(2)
_diffrn_measured_fraction_theta_full 0.998
_diffrn_measured_fraction_theta_max 0.998
_diffrn_radiation_monochromator graphite
_diffrn_radiation_source 'fine-focus sealed tube'
_diffrn_radiation_type MoK\a
_diffrn_radiation_wavelength 0.71073
_diffrn_reflns_av_R_equivalents 0.0969
_diffrn_reflns_av_sigmaI/netI 0.0865
_diffrn_reflns_limit_h_max 69
_diffrn_reflns_limit_h_min -70
_diffrn_reflns_limit_k_max 7
_diffrn_reflns_limit_k_min -7
_diffrn_reflns_limit_l_max 14
_diffrn_reflns_limit_l_min -14
_diffrn_reflns_number 15293
_diffrn_reflns_theta_full 27.92
_diffrn_reflns_theta_max 27.92
_diffrn_reflns_theta_min 1.54
_exptl_absorpt_coefficient_mu 0.745
_exptl_absorpt_correction_T_max 0.9637
_exptl_absorpt_correction_T_min 0.9029
_exptl_absorpt_correction_type empirical
_exptl_absorpt_process_details SADABS
_exptl_crystal_colour 'light yellow'
_exptl_crystal_density_diffrn 1.569
_exptl_crystal_density_method 'not measured'
_exptl_crystal_description rectangular
_exptl_crystal_F_000 1528
_exptl_crystal_size_max 0.14
_exptl_crystal_size_mid 0.06
_exptl_crystal_size_min 0.05
_refine_diff_density_max 2.394
_refine_diff_density_min -2.295
_refine_diff_density_rms 0.200
_refine_ls_extinction_method none
_refine_ls_goodness_of_fit_ref 1.023
_refine_ls_hydrogen_treatment noref
_refine_ls_matrix_type full
_refine_ls_number_parameters 230
_refine_ls_number_reflns 3811
_refine_ls_number_restraints 0
_refine_ls_restrained_S_all 1.023
_refine_ls_R_factor_all 0.0954
_refine_ls_R_factor_gt 0.0661
_refine_ls_shift/su_max 0.001
_refine_ls_shift/su_mean 0.000
_refine_ls_structure_factor_coef Fsqd
_refine_ls_weighting_details 'calc w=1/[\s^2^(Fo^2^)+(0.1462P)^2^+0.0000P] where P=(Fo^2^+2Fc^2^)/3'
_refine_ls_weighting_scheme calc
_refine_ls_wR_factor_gt 0.1828
_refine_ls_wR_factor_ref 0.2170
_reflns_number_gt 2791
_reflns_number_total 3811
_reflns_threshold_expression >2\s(I)
_cod_data_source_file c5ra14267a2.cif
_cod_data_source_block compound1
_cod_original_cell_volume 3179.1(5)
_cod_original_sg_symbol_H-M C2/c
_cod_database_code 7221868

loop_
_symmetry_equiv_pos_as_xyz
'x, y, z'
'-x, y, -z+1/2'
'x+1/2, y+1/2, z'
'-x+1/2, y+1/2, -z+1/2'
'-x, -y, -z'
'x, -y, z-1/2'
'-x+1/2, -y+1/2, -z'
'x+1/2, -y+1/2, z-1/2'

loop_
_atom_site_label
_atom_site_type_symbol
_atom_site_fract_x
_atom_site_fract_y
_atom_site_fract_z
_atom_site_U_iso_or_equiv
_atom_site_adp_type
_atom_site_occupancy
_atom_site_symmetry_multiplicity
_atom_site_calc_flag
_atom_site_refinement_flags
Cd1 Cd 1.0000 0.33427(10) 0.2500 0.0272(2) Uani 1 2 d S
O1 O 1.02856(8) 0.0189(7) 0.2317(3) 0.0311(9) Uani 1 1 d .
O3 O 1.08537(12) 0.1419(9) 0.1769(6) 0.0591(16) Uani 1 1 d .
C5 C 1.10757(14) -0.2041(12) 0.2692(6) 0.0388(15) Uani 1 1 d .
O2 O 1.01915(9) 0.2572(8) 0.0736(3) 0.0343(10) Uani 1 1 d .
O4 O 0.97303(9) 0.5959(8) 0.1485(3) 0.0303(9) Uani 1 1 d .
C15 C 1.19795(16) -0.3687(13) 0.3906(7) 0.0474(18) Uani 1 1 d .
C17 C 1.22298(18) -0.3110(17) 0.3806(8) 0.061(2) Uani 1 1 d .
H17 H 1.2359 -0.4039 0.4233 0.073 Uiso 1 1 calc R
C8 C 1.14636(14) -0.4756(13) 0.4076(5) 0.0410(16) Uani 1 1 d .
C14 C 1.17846(14) -0.2239(13) 0.3262(6) 0.0415(16) Uani 1 1 d .
C10 C 1.13305(13) -0.1365(11) 0.2642(6) 0.0346(14) Uani 1 1 d .
C9 C 1.15250(13) -0.2757(12) 0.3333(5) 0.0360(14) Uani 1 1 d .
C6 C 1.10215(15) -0.4003(13) 0.3423(6) 0.0418(15) Uani 1 1 d .
H6 H 1.0854 -0.4460 0.3434 0.050 Uiso 1 1 calc R
C2 C 1.03087(12) 0.0730(10) 0.1218(5) 0.0280(12) Uani 1 1 d .
C015 C 1.16645(17) -0.6162(14) 0.4736(7) 0.0507(19) Uani 1 1 d .
H015 H 1.1625 -0.7454 0.5228 0.061 Uiso 1 1 calc R
C18 C 1.22906(19) -0.1188(17) 0.3089(9) 0.062(2) Uani 1 1 d .
H18 H 1.2460 -0.0837 0.3048 0.074 Uiso 1 1 calc R
C3 C 1.06610(13) -0.2421(12) 0.1225(5) 0.0341(13) Uani 1 1 d .
H3A H 1.0737 -0.3517 0.0686 0.041 Uiso 1 1 calc R
H3B H 1.0586 -0.3419 0.1809 0.041 Uiso 1 1 calc R
C11 C 1.14051(15) 0.0638(13) 0.1910(6) 0.0450(17) Uani 1 1 d .
H11 H 1.1281 0.1590 0.1463 0.054 Uiso 1 1 calc R
C13 C 1.18498(15) -0.0274(13) 0.2511(6) 0.0453(16) Uani 1 1 d .
C4 C 1.08646(13) -0.0792(12) 0.1900(6) 0.0379(14) Uani 1 1 d .
C12 C 1.16500(16) 0.1159(13) 0.1858(7) 0.0467(17) Uani 1 1 d .
H12 H 1.1691 0.2479 0.1387 0.056 Uiso 1 1 calc R
C1 C 1.04558(14) -0.0923(12) 0.0483(5) 0.0376(15) Uani 1 1 d .
H1A H 1.0533 0.0075 -0.0094 0.045 Uiso 1 1 calc R
H1B H 1.0339 -0.2040 0.0016 0.045 Uiso 1 1 calc R
C7 C 1.12094(15) -0.5285(14) 0.4131(6) 0.0457(17) Uani 1 1 d .
H7 H 1.1166 -0.6516 0.4650 0.055 Uiso 1 1 calc R
C16 C 1.19078(17) -0.5654(15) 0.4657(6) 0.0520(19) Uani 1 1 d .
H16 H 1.2033 -0.6598 0.5100 0.062 Uiso 1 1 calc R
C19 C 1.21069(16) 0.0225(16) 0.2431(7) 0.0542(19) Uani 1 1 d .
H19 H 1.2152 0.1495 0.1939 0.065 Uiso 1 1 calc R
H2B H 0.9776(13) 0.646(10) 0.075(6) 0.024(16) Uiso 1 1 d .
H2A H 0.9700(12) 0.734(13) 0.184(6) 0.026(16) Uiso 1 1 d .

loop_
_atom_site_aniso_label
_atom_site_aniso_U_11
_atom_site_aniso_U_22
_atom_site_aniso_U_33
_atom_site_aniso_U_23
_atom_site_aniso_U_13
_atom_site_aniso_U_12
Cd1 0.0415(4) 0.0210(3) 0.0195(3) 0.000 0.0057(2) 0.000
O1 0.048(3) 0.0258(19) 0.0208(16) 0.0028(15) 0.0087(16) 0.0040(18)
O3 0.056(4) 0.027(3) 0.089(4) 0.001(2) -0.014(3) 0.002(2)
C5 0.048(4) 0.034(3) 0.033(3) -0.005(2) 0.002(3) 0.002(3)
O2 0.055(3) 0.0260(19) 0.0214(17) 0.0020(16) 0.0037(17) 0.008(2)
O4 0.049(3) 0.0227(18) 0.0206(16) -0.0009(15) 0.0090(17) 0.0019(18)
C15 0.048(5) 0.047(4) 0.044(4) -0.011(3) -0.004(3) 0.009(3)
C17 0.052(5) 0.066(6) 0.059(5) -0.013(4) -0.009(4) 0.014(4)
C8 0.050(4) 0.042(4) 0.029(3) -0.003(3) -0.001(3) 0.007(3)
C14 0.047(4) 0.037(3) 0.038(3) -0.014(3) -0.001(3) 0.003(3)
C10 0.040(4) 0.030(3) 0.033(3) -0.009(2) 0.001(3) 0.001(2)
C9 0.047(4) 0.032(3) 0.028(3) -0.011(2) 0.002(3) 0.002(3)
C6 0.042(4) 0.042(3) 0.040(3) 0.000(3) 0.001(3) -0.003(3)
C2 0.040(4) 0.021(2) 0.022(2) -0.0014(19) 0.001(2) 0.001(2)
C015 0.062(6) 0.050(4) 0.038(3) 0.001(3) -0.002(3) 0.007(4)
C18 0.052(6) 0.060(5) 0.073(6) -0.006(4) 0.005(4) -0.001(4)
C3 0.042(4) 0.028(3) 0.032(3) -0.006(2) 0.007(3) 0.009(3)
C11 0.053(5) 0.032(3) 0.047(3) 0.001(3) -0.005(3) 0.001(3)
C13 0.053(5) 0.039(4) 0.043(3) -0.008(3) 0.003(3) -0.003(3)
C4 0.042(4) 0.029(3) 0.041(3) -0.005(3) 0.000(3) 0.001(3)
C12 0.059(5) 0.035(4) 0.046(4) 0.000(3) 0.006(3) -0.005(3)
C1 0.058(5) 0.030(3) 0.024(2) -0.006(2) 0.001(3) 0.005(3)
C7 0.054(5) 0.047(4) 0.037(3) 0.008(3) 0.009(3) 0.003(3)
C16 0.056(5) 0.055(4) 0.041(3) 0.001(3) -0.007(3) 0.013(4)
C19 0.050(5) 0.055(5) 0.058(4) -0.003(4) 0.006(4) -0.005(4)

loop_
_atom_type_symbol
_atom_type_description
_atom_type_scat_dispersion_real
_atom_type_scat_dispersion_imag
_atom_type_scat_source
C C 0.0033 0.0016 'International Tables Vol C Tables 4.2.6.8 and 6.1.1.4'
H H 0.0000 0.0000 'International Tables Vol C Tables 4.2.6.8 and 6.1.1.4'
O O 0.0106 0.0060 'International Tables Vol C Tables 4.2.6.8 and 6.1.1.4'
Cd Cd -0.8075 1.2024 'International Tables Vol C Tables 4.2.6.8 and 6.1.1.4'

loop_
_geom_angle_atom_site_label_1
_geom_angle_atom_site_label_2
_geom_angle_atom_site_label_3
_geom_angle
_geom_angle_site_symmetry_1
_geom_angle_site_symmetry_3
O4 Cd1 O4 100.2(2) 2_755 .
O4 Cd1 O1 144.99(13) 2_755 2_755
O4 Cd1 O1 97.46(16) . 2_755
O4 Cd1 O1 97.46(16) 2_755 .
O4 Cd1 O1 144.99(13) . .
O1 Cd1 O1 84.6(2) 2_755 .
O4 Cd1 O2 102.11(16) 2_755 .
O4 Cd1 O2 91.08(15) . .
O1 Cd1 O2 107.55(14) 2_755 .
O1 Cd1 O2 55.59(13) . .
O4 Cd1 O2 91.08(15) 2_755 2_755
O4 Cd1 O2 102.11(16) . 2_755
O1 Cd1 O2 55.59(13) 2_755 2_755
O1 Cd1 O2 107.55(14) . 2_755
O2 Cd1 O2 159.5(2) . 2_755
O4 Cd1 C2 101.71(17) 2_755 .
O4 Cd1 C2 118.03(15) . .
O1 Cd1 C2 96.21(16) 2_755 .
O1 Cd1 C2 27.90(14) . .
O2 Cd1 C2 27.70(15) . .
O2 Cd1 C2 134.31(16) 2_755 .
O4 Cd1 C2 118.03(15) 2_755 2_755
O4 Cd1 C2 101.71(17) . 2_755
O1 Cd1 C2 27.90(14) 2_755 2_755
O1 Cd1 C2 96.21(16) . 2_755
O2 Cd1 C2 134.31(16) . 2_755
O2 Cd1 C2 27.70(15) 2_755 2_755
C2 Cd1 C2 116.7(2) . 2_755
C2 O1 Cd1 93.4(3) . .
C6 C5 C10 119.7(6) . .
C6 C5 C4 119.4(7) . .
C10 C5 C4 120.7(6) . .
C2 O2 Cd1 92.1(3) . .
C17 C15 C14 118.8(8) . .
C17 C15 C16 123.1(7) . .
C14 C15 C16 118.1(8) . .
C18 C17 C15 121.3(8) . .
C7 C8 C9 118.7(6) . .
C7 C8 C015 122.2(7) . .
C9 C8 C015 119.1(7) . .
C15 C14 C9 121.0(7) . .
C15 C14 C13 119.4(7) . .
C9 C14 C13 119.6(6) . .
C5 C10 C9 118.4(6) . .
C5 C10 C11 123.7(6) . .
C9 C10 C11 117.9(6) . .
C10 C9 C14 120.6(6) . .
C10 C9 C8 120.6(6) . .
C14 C9 C8 118.7(6) . .
C7 C6 C5 121.8(7) . .
O2 C2 O1 118.9(5) . .
O2 C2 C1 120.8(5) . .
O1 C2 C1 120.1(5) . .
O2 C2 Cd1 60.2(3) . .
O1 C2 Cd1 58.7(3) . .
C1 C2 Cd1 173.5(5) . .
C16 C015 C8 121.4(7) . .
C19 C18 C17 121.6(9) . .
C1 C3 C4 111.7(5) . .
C12 C11 C10 121.6(7) . .
C19 C13 C14 119.7(7) . .
C19 C13 C12 121.7(7) . .
C14 C13 C12 118.6(7) . .
O3 C4 C5 122.8(6) . .
O3 C4 C3 120.0(6) . .
C5 C4 C3 117.1(6) . .
C11 C12 C13 121.6(7) . .
C2 C1 C3 114.9(5) . .
C6 C7 C8 120.6(7) . .
C015 C16 C15 121.6(7) . .
C18 C19 C13 119.3(8) . .

loop_
_geom_bond_atom_site_label_1
_geom_bond_atom_site_label_2
_geom_bond_distance
_geom_bond_site_symmetry_2
Cd1 O4 2.220(4) 2_755
Cd1 O4 2.220(4) .
Cd1 O1 2.321(4) 2_755
Cd1 O1 2.321(4) .
Cd1 O2 2.355(4) .
Cd1 O2 2.355(4) 2_755
Cd1 C2 2.712(6) .
Cd1 C2 2.712(6) 2_755
O1 C2 1.271(6) .
O3 C4 1.213(8) .
C5 C6 1.393(10) .
C5 C10 1.416(10) .
C5 C4 1.495(9) .
O2 C2 1.261(7) .
C15 C17 1.389(13) .
C15 C14 1.418(10) .
C15 C16 1.437(11) .
C17 C18 1.378(14) .
C8 C7 1.394(11) .
C8 C9 1.428(10) .
C8 C015 1.435(10) .
C14 C9 1.424(10) .
C14 C13 1.425(11) .
C10 C9 1.422(9) .
C10 C11 1.444(9) .
C6 C7 1.377(10) .
C2 C1 1.501(8) .
C015 C16 1.340(13) .
C18 C19 1.375(12) .
C3 C1 1.516(9) .
C3 C4 1.519(9) .
C11 C12 1.345(11) .
C13 C19 1.411(12) .
C13 C12 1.436(11) .
